data_7211556
loop_
_publ_author_name
'Fan, Jun'
'Wang, Zhi-Hong'
'Yang, Ming'
'Yin, Xia'
'Zhang, Wei-Guang'
'Huang, Zhuo-Fen'
'Zeng, Rong-Hua'

_publ_section_title
;
 Controlled synthesis, structures and properties of one-, two-, and
 three-dimensional lanthanide coordination polymers based on
 (8-quinolyloxy)acetate
;
_journal_issue 1
_journal_name_full CrystEngComm
_journal_page_first 216
_journal_paper_doi 10.1039/b910219a
_journal_volume 12
_journal_year 2010
_chemical_formula_moiety 'C19 H12 N O7 Sm'
_chemical_formula_sum 'C19 H12 N O7 Sm'
_chemical_formula_weight 516.65
_chemical_name_systematic
;
?
;
_space_group_IT_number 14
_symmetry_cell_setting monoclinic
_symmetry_space_group_name_Hall '-P 2ybc'
_symmetry_space_group_name_H-M 'P 1 21/c 1'
_atom_sites_solution_hydrogens geom
_atom_sites_solution_primary direct
_atom_sites_solution_secondary difmap
_audit_creation_method SHELXL-97
_cell_angle_alpha 90.00
_cell_angle_beta 117.4440(10)
_cell_angle_gamma 90.00
_cell_formula_units_Z 4
_cell_length_a 10.8836(2)
_cell_length_b 10.9362(2)
_cell_length_c 15.8323(2)
_cell_measurement_reflns_used 3943
_cell_measurement_temperature 298(2)
_cell_measurement_theta_max 27.86
_cell_measurement_theta_min 2.11
_cell_volume 1672.37(5)
_computing_cell_refinement 'SAINT (Bruker, 2004)'
_computing_data_collection 'APEX-II (Bruker, 2004)'
_computing_data_reduction SAINT
_computing_molecular_graphics 'SHELXTL-XP (Bruker, 2004)'
_computing_publication_material SHELXTL
_computing_structure_refinement 'SHELXL-97 (Sheldrick, 1997)'
_computing_structure_solution 'SHELXS-97 (Sheldrick, 1990)'
_diffrn_ambient_temperature 298(2)
_diffrn_measured_fraction_theta_full 0.999
_diffrn_measured_fraction_theta_max 0.999
_diffrn_measurement_device_type 'Bruker Smart Apex II CCD area detector'
_diffrn_measurement_method '\f and \w scan'
_diffrn_radiation_monochromator graphite
_diffrn_radiation_source 'fine-focus sealed tube'
_diffrn_radiation_type MoK\a
_diffrn_radiation_wavelength 0.71073
_diffrn_reflns_av_R_equivalents 0.0322
_diffrn_reflns_av_sigmaI/netI 0.0238
_diffrn_reflns_limit_h_max 13
_diffrn_reflns_limit_h_min -13
_diffrn_reflns_limit_k_max 13
_diffrn_reflns_limit_k_min -13
_diffrn_reflns_limit_l_max 19
_diffrn_reflns_limit_l_min -19
_diffrn_reflns_number 15948
_diffrn_reflns_theta_full 25.25
_diffrn_reflns_theta_max 25.25
_diffrn_reflns_theta_min 2.11
_exptl_absorpt_coefficient_mu 3.557
_exptl_absorpt_correction_T_max 0.5344
_exptl_absorpt_correction_T_min 0.4450
_exptl_absorpt_correction_type multi-scan
_exptl_absorpt_process_details SADABS
_exptl_crystal_colour pale-yellow
_exptl_crystal_density_diffrn 2.052
_exptl_crystal_density_method 'not measured'
_exptl_crystal_description block
_exptl_crystal_F_000 1004
_exptl_crystal_size_max 0.25
_exptl_crystal_size_mid 0.20
_exptl_crystal_size_min 0.18
_refine_diff_density_max 0.771
_refine_diff_density_min -0.351
_refine_diff_density_rms 0.082
_refine_ls_extinction_method none
_refine_ls_goodness_of_fit_ref 1.030
_refine_ls_hydrogen_treatment constr
_refine_ls_matrix_type full
_refine_ls_number_parameters 253
_refine_ls_number_reflns 3028
_refine_ls_number_restraints 0
_refine_ls_restrained_S_all 1.030
_refine_ls_R_factor_all 0.0256
_refine_ls_R_factor_gt 0.0198
_refine_ls_shift/su_max 0.001
_refine_ls_shift/su_mean 0.000
_refine_ls_structure_factor_coef Fsqd
_refine_ls_weighting_details 'calc w=1/[\s^2^(Fo^2^)+(0.0232P)^2^+1.1077P] where P=(Fo^2^+2Fc^2^)/3'
_refine_ls_weighting_scheme calc
_refine_ls_wR_factor_gt 0.0455
_refine_ls_wR_factor_ref 0.0482
_reflns_number_gt 2641
_reflns_number_total 3028
_reflns_threshold_expression >2sigma(I)
_cod_data_source_file b910219a.txt
_cod_data_source_block sm3d
_cod_original_sg_symbol_H-M 'P 21/c'
_cod_database_code 7211556

loop_
_symmetry_equiv_pos_as_xyz
'x, y, z'
'-x, y+1/2, -z+1/2'
'-x, -y, -z'
'x, -y-1/2, z-1/2'

loop_
_atom_site_label
_atom_site_type_symbol
_atom_site_fract_x
_atom_site_fract_y
_atom_site_fract_z
_atom_site_U_iso_or_equiv
_atom_site_adp_type
_atom_site_occupancy
_atom_site_symmetry_multiplicity
_atom_site_calc_flag
_atom_site_refinement_flags
Sm1 Sm 0.088163(15) 0.510319(12) 0.157605(10) 0.01721(6) Uani 1 1 d .
O1 O 0.2416(2) 0.3786(2) 0.30471(16) 0.0309(5) Uani 1 1 d .
O2 O -0.0251(2) 0.3733(2) 0.22518(16) 0.0324(5) Uani 1 1 d .
O3 O -0.0349(3) 0.1786(2) 0.26615(17) 0.0368(6) Uani 1 1 d .
O4 O -0.2720(2) 0.5261(2) -0.11208(16) 0.0281(5) Uani 1 1 d .
O5 O -0.1409(2) 0.5271(2) 0.04521(16) 0.0308(5) Uani 1 1 d .
O6 O -0.0565(2) 0.68709(19) -0.08841(16) 0.0312(5) Uani 1 1 d .
O7 O 0.0877(2) 0.68127(19) 0.06751(16) 0.0302(5) Uani 1 1 d .
N1 N 0.3338(3) 0.5908(2) 0.27803(19) 0.0269(6) Uani 1 1 d .
C1 C 0.3790(4) 0.6938(3) 0.2610(3) 0.0372(9) Uani 1 1 d .
H1 H 0.3150 0.7475 0.2173 0.045 Uiso 1 1 calc R
C2 C 0.5190(4) 0.7275(3) 0.3052(3) 0.0406(9) Uani 1 1 d .
H2 H 0.5466 0.8007 0.2892 0.049 Uiso 1 1 calc R
C3 C 0.6129(4) 0.6535(4) 0.3708(3) 0.0426(10) Uani 1 1 d .
H3 H 0.7057 0.6763 0.4018 0.051 Uiso 1 1 calc R
C4 C 0.5706(4) 0.5404(3) 0.3927(2) 0.0340(8) Uani 1 1 d .
C5 C 0.6618(4) 0.4561(4) 0.4611(3) 0.0460(10) Uani 1 1 d .
H5 H 0.7552 0.4750 0.4964 0.055 Uiso 1 1 calc R
C6 C 0.6130(4) 0.3485(4) 0.4751(3) 0.0463(10) Uani 1 1 d .
H6 H 0.6739 0.2939 0.5198 0.056 Uiso 1 1 calc R
C7 C 0.4722(4) 0.3170(3) 0.4234(2) 0.0378(9) Uani 1 1 d .
H7 H 0.4410 0.2419 0.4334 0.045 Uiso 1 1 calc R
C8 C 0.3820(3) 0.3973(3) 0.3588(2) 0.0277(7) Uani 1 1 d .
C9 C 0.4284(3) 0.5123(3) 0.3422(2) 0.0272(8) Uani 1 1 d .
C10 C 0.1843(4) 0.2682(3) 0.3212(2) 0.0339(8) Uani 1 1 d .
H10A H 0.2119 0.2596 0.3885 0.041 Uiso 1 1 calc R
H10B H 0.2185 0.1980 0.3010 0.041 Uiso 1 1 calc R
C11 C 0.0281(4) 0.2744(3) 0.2654(2) 0.0289(8) Uani 1 1 d .
C12 C -0.2561(3) 0.5206(3) -0.0289(2) 0.0232(7) Uani 1 1 d .
C13 C -0.3832(3) 0.5079(3) -0.0142(2) 0.0224(7) Uani 1 1 d .
C14 C -0.3687(3) 0.4889(3) 0.0766(2) 0.0256(7) Uani 1 1 d .
H14 H -0.2810 0.4806 0.1280 0.031 Uiso 1 1 calc R
C15 C -0.5144(3) 0.5177(3) -0.0908(2) 0.0260(7) Uani 1 1 d .
H15 H -0.5243 0.5287 -0.1518 0.031 Uiso 1 1 calc R
C16 C 0.0133(3) 0.7364(3) -0.0092(2) 0.0236(7) Uani 1 1 d .
C17 C 0.0071(3) 0.8733(3) -0.0048(2) 0.0221(7) Uani 1 1 d .
C18 C -0.0478(3) 0.9430(3) -0.0877(2) 0.0269(7) Uani 1 1 d .
H18 H -0.0801 0.9049 -0.1466 0.032 Uiso 1 1 calc R
C19 C 0.0546(3) 0.9317(3) 0.0826(2) 0.0264(7) Uani 1 1 d .
H19 H 0.0913 0.8856 0.1383 0.032 Uiso 1 1 calc R

loop_
_atom_site_aniso_label
_atom_site_aniso_U_11
_atom_site_aniso_U_22
_atom_site_aniso_U_33
_atom_site_aniso_U_23
_atom_site_aniso_U_13
_atom_site_aniso_U_12
Sm1 0.01644(10) 0.01491(9) 0.02287(9) -0.00014(6) 0.01128(7) 0.00028(6)
O1 0.0236(13) 0.0291(13) 0.0339(13) 0.0075(10) 0.0081(11) -0.0059(10)
O2 0.0288(14) 0.0349(14) 0.0401(14) 0.0098(11) 0.0216(12) 0.0019(11)
O3 0.0371(15) 0.0354(14) 0.0408(14) 0.0065(11) 0.0205(12) -0.0119(11)
O4 0.0225(12) 0.0354(13) 0.0325(13) 0.0003(10) 0.0178(10) 0.0018(10)
O5 0.0159(12) 0.0397(14) 0.0349(13) 0.0029(10) 0.0100(11) 0.0000(10)
O6 0.0394(15) 0.0196(12) 0.0355(13) -0.0051(10) 0.0180(12) -0.0037(10)
O7 0.0324(13) 0.0183(11) 0.0383(13) 0.0063(10) 0.0150(11) 0.0031(10)
N1 0.0236(15) 0.0237(15) 0.0320(15) -0.0036(12) 0.0117(13) -0.0024(12)
C1 0.037(2) 0.028(2) 0.043(2) -0.0032(16) 0.0148(18) -0.0040(16)
C2 0.037(2) 0.032(2) 0.055(2) -0.0068(17) 0.023(2) -0.0106(17)
C3 0.025(2) 0.048(2) 0.057(2) -0.019(2) 0.0203(19) -0.0142(18)
C4 0.0246(19) 0.039(2) 0.038(2) -0.0098(16) 0.0139(16) -0.0021(16)
C5 0.023(2) 0.055(3) 0.052(2) -0.006(2) 0.0109(19) 0.0029(19)
C6 0.031(2) 0.054(3) 0.043(2) 0.0079(19) 0.0071(18) 0.0149(19)
C7 0.037(2) 0.033(2) 0.042(2) 0.0049(16) 0.0167(19) 0.0035(17)
C8 0.0231(18) 0.0324(19) 0.0269(17) -0.0020(14) 0.0109(15) 0.0000(14)
C9 0.0253(18) 0.0306(19) 0.0285(17) -0.0072(14) 0.0147(15) -0.0009(14)
C10 0.034(2) 0.0264(19) 0.0375(19) 0.0095(15) 0.0131(17) -0.0042(15)
C11 0.038(2) 0.0310(19) 0.0257(17) 0.0015(14) 0.0211(17) -0.0039(16)
C12 0.0190(17) 0.0176(16) 0.0368(18) -0.0007(13) 0.0161(15) 0.0019(13)
C13 0.0173(16) 0.0223(17) 0.0298(16) -0.0032(13) 0.0128(14) -0.0019(12)
C14 0.0181(16) 0.0300(18) 0.0276(16) -0.0013(13) 0.0097(14) -0.0017(13)
C15 0.0231(17) 0.0320(18) 0.0265(16) -0.0012(13) 0.0145(14) -0.0021(14)
C16 0.0236(18) 0.0197(17) 0.0371(19) -0.0007(14) 0.0222(16) -0.0001(13)
C17 0.0224(17) 0.0174(16) 0.0301(17) 0.0009(12) 0.0152(14) -0.0005(13)
C18 0.0292(19) 0.0247(17) 0.0251(16) -0.0019(13) 0.0110(15) -0.0015(14)
C19 0.0309(19) 0.0194(16) 0.0272(17) 0.0047(13) 0.0118(15) 0.0010(14)

loop_
_atom_type_symbol
_atom_type_description
_atom_type_scat_dispersion_real
_atom_type_scat_dispersion_imag
_atom_type_scat_source
C C 0.0033 0.0016 'International Tables Vol C Tables 4.2.6.8 and 6.1.1.4'
H H 0.0000 0.0000 'International Tables Vol C Tables 4.2.6.8 and 6.1.1.4'
N N 0.0061 0.0033 'International Tables Vol C Tables 4.2.6.8 and 6.1.1.4'
O O 0.0106 0.0060 'International Tables Vol C Tables 4.2.6.8 and 6.1.1.4'
Sm Sm -0.1638 3.4418 'International Tables Vol C Tables 4.2.6.8 and 6.1.1.4'

loop_
_geom_angle_atom_site_label_1
_geom_angle_atom_site_label_2
_geom_angle_atom_site_label_3
_geom_angle
_geom_angle_site_symmetry_1
_geom_angle_site_symmetry_3
O5 Sm1 O7 76.68(8) . .
O5 Sm1 O6 80.84(8) . 3_565
O7 Sm1 O6 118.97(8) . 3_565
O5 Sm1 O3 84.37(8) . 2
O7 Sm1 O3 76.31(8) . 2
O6 Sm1 O3 155.13(8) 3_565 2
O5 Sm1 O4 121.61(8) . 3_565
O7 Sm1 O4 73.99(8) . 3_565
O6 Sm1 O4 71.41(8) 3_565 3_565
O3 Sm1 O4 133.43(8) 2 3_565
O5 Sm1 O2 78.76(8) . .
O7 Sm1 O2 151.87(8) . .
O6 Sm1 O2 69.73(8) 3_565 .
O3 Sm1 O2 87.88(8) 2 .
O4 Sm1 O2 131.72(7) 3_565 .
O5 Sm1 O1 139.23(7) . .
O7 Sm1 O1 143.97(7) . .
O6 Sm1 O1 78.77(7) 3_565 .
O3 Sm1 O1 100.28(8) 2 .
O4 Sm1 O1 84.20(7) 3_565 .
O2 Sm1 O1 61.14(7) . .
O5 Sm1 N1 155.81(8) . .
O7 Sm1 N1 83.71(8) . .
O6 Sm1 N1 121.61(8) 3_565 .
O3 Sm1 N1 77.27(8) 2 .
O4 Sm1 N1 64.60(8) 3_565 .
O2 Sm1 N1 115.68(8) . .
O1 Sm1 N1 60.89(7) . .
C8 O1 C10 117.5(2) . .
C8 O1 Sm1 123.07(18) . .
C10 O1 Sm1 118.51(18) . .
C11 O2 Sm1 122.4(2) . .
C11 O3 Sm1 154.1(2) . 2_545
C12 O4 Sm1 124.6(2) . 3_565
C12 O5 Sm1 165.5(2) . .
C16 O6 Sm1 138.4(2) . 3_565
C16 O7 Sm1 141.8(2) . .
C1 N1 C9 118.0(3) . .
C1 N1 Sm1 119.7(2) . .
C9 N1 Sm1 119.8(2) . .
N1 C1 C2 123.4(3) . .
N1 C1 H1 118.3 . .
C2 C1 H1 118.3 . .
C3 C2 C1 119.5(4) . .
C3 C2 H2 120.2 . .
C1 C2 H2 120.2 . .
C2 C3 C4 119.9(3) . .
C2 C3 H3 120.1 . .
C4 C3 H3 120.1 . .
C9 C4 C3 116.6(3) . .
C9 C4 C5 119.3(3) . .
C3 C4 C5 124.1(4) . .
C6 C5 C4 120.1(4) . .
C6 C5 H5 120.0 . .
C4 C5 H5 120.0 . .
C5 C6 C7 121.5(4) . .
C5 C6 H6 119.2 . .
C7 C6 H6 119.2 . .
C8 C7 C6 119.6(3) . .
C8 C7 H7 120.2 . .
C6 C7 H7 120.2 . .
C7 C8 O1 125.4(3) . .
C7 C8 C9 120.9(3) . .
O1 C8 C9 113.7(3) . .
N1 C9 C4 122.6(3) . .
N1 C9 C8 118.8(3) . .
C4 C9 C8 118.6(3) . .
O1 C10 C11 108.7(3) . .
O1 C10 H10A 109.9 . .
C11 C10 H10A 109.9 . .
O1 C10 H10B 109.9 . .
C11 C10 H10B 109.9 . .
H10A C10 H10B 108.3 . .
O2 C11 O3 126.8(3) . .
O2 C11 C10 117.8(3) . .
O3 C11 C10 115.4(3) . .
O4 C12 O5 124.9(3) . .
O4 C12 C13 118.4(3) . .
O5 C12 C13 116.7(3) . .
C15 C13 C14 119.8(3) . .
C15 C13 C12 120.3(3) . .
C14 C13 C12 119.9(3) . .
C13 C14 C15 119.9(3) . 3_465
C13 C14 H14 120.0 . .
C15 C14 H14 120.0 3_465 .
C13 C15 C14 120.3(3) . 3_465
C13 C15 H15 119.9 . .
C14 C15 H15 119.9 3_465 .
O6 C16 O7 125.7(3) . .
O6 C16 C17 117.2(3) . .
O7 C16 C17 117.1(3) . .
C19 C17 C18 119.3(3) . .
C19 C17 C16 120.0(3) . .
C18 C17 C16 120.7(3) . .
C19 C18 C17 120.1(3) 3_575 .
C19 C18 H18 119.9 3_575 .
C17 C18 H18 119.9 . .
C18 C19 C17 120.6(3) 3_575 .
C18 C19 H19 119.7 3_575 .
C17 C19 H19 119.7 . .

loop_
_geom_bond_atom_site_label_1
_geom_bond_atom_site_label_2
_geom_bond_distance
_geom_bond_site_symmetry_2
Sm1 O5 2.308(2) .
Sm1 O7 2.350(2) .
Sm1 O6 2.373(2) 3_565
Sm1 O3 2.414(2) 2
Sm1 O4 2.451(2) 3_565
Sm1 O2 2.475(2) .
Sm1 O1 2.589(2) .
Sm1 N1 2.619(3) .
O1 C8 1.380(4) .
O1 C10 1.436(4) .
O2 C11 1.254(4) .
O3 C11 1.255(4) .
O4 C12 1.249(4) .
O5 C12 1.264(4) .
O6 C16 1.250(4) .
O7 C16 1.261(4) .
N1 C1 1.306(4) .
N1 C9 1.366(4) .
C1 C2 1.402(5) .
C1 H1 0.9300 .
C2 C3 1.342(5) .
C2 H2 0.9300 .
C3 C4 1.417(5) .
C3 H3 0.9300 .
C4 C9 1.410(5) .
C4 C5 1.421(5) .
C5 C6 1.350(6) .
C5 H5 0.9300 .
C6 C7 1.407(5) .
C6 H6 0.9300 .
C7 C8 1.362(5) .
C7 H7 0.9300 .
C8 C9 1.424(4) .
C10 C11 1.514(5) .
C10 H10A 0.9700 .
C10 H10B 0.9700 .
C12 C13 1.510(4) .
C13 C15 1.387(5) .
C13 C14 1.388(4) .
C14 C15 1.392(5) 3_465
C14 H14 0.9300 .
C15 H15 0.9300 .
C16 C17 1.502(4) .
C17 C19 1.390(4) .
C17 C18 1.391(4) .
C18 C19 1.377(5) 3_575
C18 H18 0.9300 .
C19 H19 0.9300 .

loop_
_geom_torsion_atom_site_label_1
_geom_torsion_atom_site_label_2
_geom_torsion_atom_site_label_3
_geom_torsion_atom_site_label_4
_geom_torsion
_geom_torsion_site_symmetry_1
_geom_torsion_site_symmetry_4
O5 Sm1 O1 C8 -178.6(2) . .
O7 Sm1 O1 C8 -4.5(3) . .
O6 Sm1 O1 C8 120.0(2) 3_565 .
O3 Sm1 O1 C8 -85.3(2) 2 .
O4 Sm1 O1 C8 47.9(2) 3_565 .
O2 Sm1 O1 C8 -167.1(2) . .
N1 Sm1 O1 C8 -16.2(2) . .
O5 Sm1 O1 C10 12.8(3) . .
O7 Sm1 O1 C10 -173.1(2) . .
O6 Sm1 O1 C10 -48.6(2) 3_565 .
O3 Sm1 O1 C10 106.1(2) 2 .
O4 Sm1 O1 C10 -120.7(2) 3_565 .
O2 Sm1 O1 C10 24.3(2) . .
N1 Sm1 O1 C10 175.2(3) . .
O5 Sm1 O2 C11 141.4(2) . .
O7 Sm1 O2 C11 170.9(2) . .
O6 Sm1 O2 C11 57.1(2) 3_565 .
O3 Sm1 O2 C11 -134.0(2) 2 .
O4 Sm1 O2 C11 18.8(3) 3_565 .
O1 Sm1 O2 C11 -31.0(2) . .
N1 Sm1 O2 C11 -59.2(3) . .
O7 Sm1 O5 C12 85.5(9) . .
O6 Sm1 O5 C12 -37.3(8) 3_565 .
O3 Sm1 O5 C12 162.8(9) 2 .
O4 Sm1 O5 C12 24.1(9) 3_565 .
O2 Sm1 O5 C12 -108.3(9) . .
O1 Sm1 O5 C12 -98.0(8) . .
N1 Sm1 O5 C12 122.2(8) . .
O5 Sm1 O7 C16 -12.9(3) . .
O6 Sm1 O7 C16 58.5(3) 3_565 .
O3 Sm1 O7 C16 -100.3(3) 2 .
O4 Sm1 O7 C16 116.0(3) 3_565 .
O2 Sm1 O7 C16 -42.7(4) . .
O1 Sm1 O7 C16 171.0(3) . .
N1 Sm1 O7 C16 -178.7(3) . .
O5 Sm1 N1 C1 -31.6(4) . .
O7 Sm1 N1 C1 4.1(3) . .
O6 Sm1 N1 C1 124.4(2) 3_565 .
O3 Sm1 N1 C1 -73.2(3) 2 .
O4 Sm1 N1 C1 79.4(3) 3_565 .
O2 Sm1 N1 C1 -154.5(2) . .
O1 Sm1 N1 C1 177.2(3) . .
O5 Sm1 N1 C9 166.9(2) . .
O7 Sm1 N1 C9 -157.3(2) . .
O6 Sm1 N1 C9 -37.0(3) 3_565 .
O3 Sm1 N1 C9 125.3(2) 2 .
O4 Sm1 N1 C9 -82.1(2) 3_565 .
O2 Sm1 N1 C9 44.0(2) . .
O1 Sm1 N1 C9 15.8(2) . .
C9 N1 C1 C2 -0.1(5) . .
Sm1 N1 C1 C2 -161.9(3) . .
N1 C1 C2 C3 -2.1(6) . .
C1 C2 C3 C4 1.9(6) . .
C2 C3 C4 C9 0.3(5) . .
C2 C3 C4 C5 -179.7(4) . .
C9 C4 C5 C6 2.3(6) . .
C3 C4 C5 C6 -177.7(4) . .
C4 C5 C6 C7 -0.4(6) . .
C5 C6 C7 C8 -1.0(6) . .
C6 C7 C8 O1 -179.0(3) . .
C6 C7 C8 C9 0.5(5) . .
C10 O1 C8 C7 3.3(5) . .
Sm1 O1 C8 C7 -165.4(3) . .
C10 O1 C8 C9 -176.2(3) . .
Sm1 O1 C8 C9 15.1(4) . .
C1 N1 C9 C4 2.5(5) . .
Sm1 N1 C9 C4 164.3(2) . .
C1 N1 C9 C8 -177.4(3) . .
Sm1 N1 C9 C8 -15.6(4) . .
C3 C4 C9 N1 -2.6(5) . .
C5 C4 C9 N1 177.4(3) . .
C3 C4 C9 C8 177.3(3) . .
C5 C4 C9 C8 -2.7(5) . .
C7 C8 C9 N1 -178.7(3) . .
O1 C8 C9 N1 0.7(4) . .
C7 C8 C9 C4 1.4(5) . .
O1 C8 C9 C4 -179.1(3) . .
C8 O1 C10 C11 172.1(3) . .
Sm1 O1 C10 C11 -18.7(3) . .
Sm1 O2 C11 O3 -147.7(3) . .
Sm1 O2 C11 C10 33.8(4) . .
Sm1 O3 C11 O2 -127.3(5) 2_545 .
Sm1 O3 C11 C10 51.2(7) 2_545 .
O1 C10 C11 O2 -7.8(4) . .
O1 C10 C11 O3 173.5(3) . .
Sm1 O4 C12 O5 19.2(4) 3_565 .
Sm1 O4 C12 C13 -162.18(19) 3_565 .
Sm1 O5 C12 O4 -38.0(10) . .
Sm1 O5 C12 C13 143.3(7) . .
O4 C12 C13 C15 -8.0(4) . .
O5 C12 C13 C15 170.8(3) . .
O4 C12 C13 C14 173.4(3) . .
O5 C12 C13 C14 -7.9(4) . .
C15 C13 C14 C15 -1.3(5) . 3_465
C12 C13 C14 C15 177.4(3) . 3_465
C14 C13 C15 C14 1.3(5) . 3_465
C12 C13 C15 C14 -177.3(3) . 3_465
Sm1 O6 C16 O7 -7.4(5) 3_565 .
Sm1 O6 C16 C17 173.1(2) 3_565 .
Sm1 O7 C16 O6 -43.7(5) . .
Sm1 O7 C16 C17 135.8(3) . .
O6 C16 C17 C19 165.0(3) . .
O7 C16 C17 C19 -14.6(4) . .
O6 C16 C17 C18 -14.0(4) . .
O7 C16 C17 C18 166.5(3) . .
C19 C17 C18 C19 0.1(5) . 3_575
C16 C17 C18 C19 179.1(3) . 3_575
C18 C17 C19 C18 -0.1(5) . 3_575
C16 C17 C19 C18 -179.1(3) . 3_575
